data_4518947
loop_
_publ_author_name
'Bindi, L.'
'Bykova, E.'
'Ovsyannikov, S.V.'
'McCammon, C.'
'Kupenko, I.'
'Ismailova, L.'
'Dubrovinsky, L.'
'Xie, X.'

_publ_section_title
;
 Discovery of Elgoresyite, (Mg,Fe)5Si2O9: Implications for novel
 iron-magnesium silicates in rocky planetary interiors
;
_journal_name_full 'ACS Earth and Space Chemistry'
_journal_page_first 2124
_journal_page_last 2130
_journal_paper_doi 10.1021/acsearthspacechem.1c00157
_journal_volume 5
_journal_year 2021
_chemical_formula_sum 'Al0.05 Ca0.02 Fe1.6 Mg3.38 Na0.03 O9 Si1.95'
_chemical_name_common (Mg,Fe)5Si2O9
_chemical_name_mineral elgoresyite
_space_group_IT_number 12
_space_group_name_Hall '-C 2y'
_space_group_name_H-M_alt 'C 1 2/m 1'
_cell_angle_alpha 90.000000
_cell_angle_beta 94.233(4)
_cell_angle_gamma 90.000000
_cell_formula_units_Z 2
_cell_length_a 9.3946(4)
_cell_length_b 2.76400(10)
_cell_length_c 11.0804(5)
_cell_volume 286.94(2)
_diffrn_ambient_pressure 100
_diffrn_ambient_temperature 298
_cod_data_source_file elgoresyite.cif
_cod_data_source_block elgoresyite
_cod_original_cell_volume 286.936276
_cod_original_sg_symbol_H-M 'C 2/m'
_cod_original_formula_sum 'Mg3.38 Si1.95 Fe1.60 Al0.05 Na0.03 Ca0.02 O9'
_cod_database_code 4518947

loop_
_space_group_symop_id
_space_group_symop_operation_xyz
1 x,y,z
2 -x,-y,-z
3 -x,y,-z
4 x,-y,z
5 x+1/2,y+1/2,z
6 -x+1/2,-y+1/2,-z
7 -x+1/2,y+1/2,-z
8 x+1/2,-y+1/2,z

loop_
_atom_site_label
_atom_site_occupancy
_atom_site_fract_x
_atom_site_fract_y
_atom_site_fract_z
_atom_site_adp_type
_atom_site_U_iso_or_equiv
_atom_site_type_symbol
M1Mg 0.45 0.000000 0.500000 0.500000 Uiso 0.0015(5) Mg
M1Si 0.40 0.000000 0.500000 0.500000 Uiso 0.0015(5) Si
M1Fe 0.15 0.000000 0.500000 0.500000 Uiso 0.0015(5) Fe
M2Mg 0.43 0.2668(3) 0.000000 0.62338(15) Uiso 0.0031(4) Mg
M2Si 0.34 0.2668(3) 0.000000 0.62338(15) Uiso 0.0031(4) Si
M2Fe 0.23 0.2668(3) 0.000000 0.62338(15) Uiso 0.0031(4) Fe
M3Mg 0.55 0.3528(3) 0.000000 0.93433(14) Uiso 0.0018(3) Mg
M3Si 0.36 0.3528(3) 0.000000 0.93433(14) Uiso 0.0018(3) Si
M3Fe 0.09 0.3528(3) 0.000000 0.93433(14) Uiso 0.0018(3) Fe
M4Mg 0.50 0.06772(19) 0.000000 0.78787(9) Uiso 0.0023(3) Mg
M4Si 0.40 0.06772(19) 0.000000 0.78787(9) Uiso 0.0023(3) Si
M4Fe 0.10 0.06772(19) 0.000000 0.78787(9) Uiso 0.0023(3) Fe
O1 1.0 0.4125(6) 0.000000 0.7784(3) Uiso 0.0047(8) O
O2 1.0 0.000000 0.000000 0.000000 Uiso 0.0084(15) O
O3 1.0 0.1318(5) 0.000000 0.4483(3) Uiso 0.0085(8) O
O4 1.0 0.3660(5) 0.000000 0.3411(3) Uiso 0.0104(9) O
O5 1.0 0.3064(7) 0.000000 0.1011(4) Uiso 0.0056(10) O
